data_7004537
loop_
_publ_author_name
'Zi, Guofu'
'Wang, Qiuwen'
'Xiang, Li'
'Song, Haibin'

_publ_section_title
;
 Lanthanide and group 4 metal complexes with new chiral biaryl-based
 NNO-donor ligands
;
_journal_issue 43
_journal_name_full 'Dalton Transactions'
_journal_page_first 5930
_journal_page_last 5944
_journal_paper_doi 10.1039/b808238c
_journal_year 2008
_chemical_absolute_configuration rmad
_chemical_formula_moiety 'C76 H86 N10 O2 Zr3'
_chemical_formula_sum 'C76 H86 N10 O2 Zr3'
_chemical_formula_weight 1445.21
_chemical_name_systematic
;
?
;
_space_group_IT_number 19
_symmetry_cell_setting orthorhombic
_symmetry_space_group_name_Hall 'P 2ac 2ab'
_symmetry_space_group_name_H-M 'P 21 21 21'
_atom_sites_solution_hydrogens geom
_atom_sites_solution_primary direct
_atom_sites_solution_secondary difmap
_audit_creation_method SHELXL-97
_cell_angle_alpha 90.00
_cell_angle_beta 90.00
_cell_angle_gamma 90.00
_cell_formula_units_Z 4
_cell_length_a 13.8984(4)
_cell_length_b 18.2349(5)
_cell_length_c 26.8816(8)
_cell_measurement_reflns_used 15564
_cell_measurement_temperature 113(2)
_cell_measurement_theta_max 27.9
_cell_measurement_theta_min 1.5
_cell_volume 6812.8(3)
_computing_cell_refinement CrystalClear
_computing_data_collection CrystalClear
_computing_data_reduction CrystalClear
_computing_publication_material 'CrystalStructure 3.7.0'
_computing_structure_refinement 'SHELXL-97 (Sheldrick, 1997)'
_computing_structure_solution 'SHELXS-97 (Sheldrick, 1990)'
_diffrn_ambient_temperature 113(2)
_diffrn_detector_area_resol_mean 7.31
_diffrn_measured_fraction_theta_full 0.999
_diffrn_measured_fraction_theta_max 0.999
_diffrn_measurement_device_type 'Rigaku Saturn'
_diffrn_measurement_method \w
_diffrn_radiation_monochromator confocal
_diffrn_radiation_source 'rotating anode'
_diffrn_radiation_type MoK\a
_diffrn_radiation_wavelength 0.71070
_diffrn_reflns_av_R_equivalents 0.0636
_diffrn_reflns_av_sigmaI/netI 0.0618
_diffrn_reflns_limit_h_max 18
_diffrn_reflns_limit_h_min -18
_diffrn_reflns_limit_k_max 23
_diffrn_reflns_limit_k_min -23
_diffrn_reflns_limit_l_max 35
_diffrn_reflns_limit_l_min -34
_diffrn_reflns_number 64426
_diffrn_reflns_theta_full 27.88
_diffrn_reflns_theta_max 27.88
_diffrn_reflns_theta_min 1.51
_exptl_absorpt_coefficient_mu 0.505
_exptl_absorpt_correction_T_max 0.9236
_exptl_absorpt_correction_T_min 0.8970
_exptl_absorpt_correction_type multi-scan
_exptl_absorpt_process_details 'Jacobson, R. (1998) Private communication'
_exptl_crystal_colour yellow
_exptl_crystal_density_diffrn 1.409
_exptl_crystal_density_method 'not measured'
_exptl_crystal_description prism
_exptl_crystal_F_000 2992
_exptl_crystal_size_max 0.22
_exptl_crystal_size_mid 0.18
_exptl_crystal_size_min 0.16
_refine_diff_density_max 0.404
_refine_diff_density_min -0.574
_refine_diff_density_rms 0.070
_refine_ls_abs_structure_details 'Flack H D (1983), Acta Cryst. A39, 876-881'
_refine_ls_abs_structure_Flack 0.03(2)
_refine_ls_extinction_method none
_refine_ls_goodness_of_fit_ref 1.099
_refine_ls_hydrogen_treatment constr
_refine_ls_matrix_type full
_refine_ls_number_parameters 835
_refine_ls_number_reflns 16248
_refine_ls_number_restraints 0
_refine_ls_restrained_S_all 1.099
_refine_ls_R_factor_all 0.0532
_refine_ls_R_factor_gt 0.0471
_refine_ls_shift/su_max 0.003
_refine_ls_shift/su_mean 0.000
_refine_ls_structure_factor_coef Fsqd
_refine_ls_weighting_details 'calc w=1/[\s^2^(Fo^2^)+(0.0227P)^2^+3.2024P] where P=(Fo^2^+2Fc^2^)/3'
_refine_ls_weighting_scheme calc
_refine_ls_wR_factor_gt 0.0835
_refine_ls_wR_factor_ref 0.0861
_reflns_number_gt 14957
_reflns_number_total 16248
_reflns_threshold_expression >2sigma(I)
_cod_data_source_file b808238c.txt
_cod_data_source_block 16
_cod_database_code 7004537

loop_
_symmetry_equiv_pos_as_xyz
'x, y, z'
'x+1/2, -y+1/2, -z'
'-x, y+1/2, -z+1/2'
'-x+1/2, -y, z+1/2'

loop_
_atom_site_label
_atom_site_type_symbol
_atom_site_fract_x
_atom_site_fract_y
_atom_site_fract_z
_atom_site_U_iso_or_equiv
_atom_site_adp_type
_atom_site_occupancy
_atom_site_symmetry_multiplicity
_atom_site_calc_flag
_atom_site_refinement_flags
_atom_site_disorder_assembly
_atom_site_disorder_group
Zr1 Zr 0.20454(3) 0.533485(17) 0.755585(12) 0.02335(8) Uani 1 1 d . . .
Zr2 Zr 0.24507(2) 0.555099(16) 0.634710(12) 0.01996(7) Uani 1 1 d . . .
Zr3 Zr 0.28665(3) 0.592313(17) 0.515710(13) 0.02388(8) Uani 1 1 d . . .
O1 O 0.32032(16) 0.50498(12) 0.69923(8) 0.0211(5) Uani 1 1 d . . .
O2 O 0.20008(16) 0.51082(11) 0.56141(8) 0.0206(5) Uani 1 1 d . . .
N1 N 0.37839(19) 0.54137(14) 0.59516(10) 0.0192(6) Uani 1 1 d . . .
N2 N 0.3890(2) 0.51213(15) 0.48736(11) 0.0223(6) Uani 1 1 d . . .
N3 N 0.1371(2) 0.48509(15) 0.66619(10) 0.0199(6) Uani 1 1 d . . .
N4 N 0.1604(2) 0.41985(15) 0.76394(10) 0.0232(6) Uani 1 1 d . . .
N5 N 0.2271(2) 0.63122(15) 0.70001(11) 0.0258(7) Uani 1 1 d . . .
N6 N 0.3009(2) 0.55060(16) 0.81213(11) 0.0296(7) Uani 1 1 d . . .
N7 N 0.0842(2) 0.56979(16) 0.79218(11) 0.0281(7) Uani 1 1 d . . .
N8 N 0.2141(2) 0.64982(14) 0.58425(11) 0.0273(7) Uani 1 1 d . . .
N9 N 0.1824(2) 0.59637(18) 0.46184(11) 0.0335(8) Uani 1 1 d . . .
N10 N 0.3703(3) 0.67768(17) 0.48964(13) 0.0395(9) Uani 1 1 d . . .
C1 C 0.4831(2) 0.47366(19) 0.67808(13) 0.0211(7) Uani 1 1 d . . .
C2 C 0.3953(2) 0.45504(19) 0.69806(12) 0.0224(7) Uani 1 1 d . . .
C3 C 0.3788(3) 0.38327(19) 0.71810(14) 0.0259(8) Uani 1 1 d . . .
H3 H 0.3207 0.3727 0.7353 0.031 Uiso 1 1 calc R . .
C4 C 0.4473(3) 0.3300(2) 0.71221(14) 0.0297(9) Uani 1 1 d . . .
H4 H 0.4363 0.2827 0.7259 0.036 Uiso 1 1 calc R . .
C5 C 0.5335(3) 0.3436(2) 0.68648(14) 0.0266(8) Uani 1 1 d . . .
C6 C 0.5539(3) 0.4168(2) 0.67019(13) 0.0253(8) Uani 1 1 d . . .
C7 C 0.6381(3) 0.4289(2) 0.64231(15) 0.0335(9) Uani 1 1 d . . .
H7 H 0.6534 0.4774 0.6322 0.040 Uiso 1 1 calc R . .
C8 C 0.6988(3) 0.3727(2) 0.62936(17) 0.0453(11) Uani 1 1 d . . .
H8 H 0.7537 0.3822 0.6093 0.054 Uiso 1 1 calc R . .
C9 C 0.6793(3) 0.3006(2) 0.64610(18) 0.0457(12) Uani 1 1 d . . .
H9 H 0.7218 0.2617 0.6377 0.055 Uiso 1 1 calc R . .
C10 C 0.5997(3) 0.2870(2) 0.67423(16) 0.0381(10) Uani 1 1 d . . .
H10 H 0.5882 0.2386 0.6859 0.046 Uiso 1 1 calc R . .
C11 C 0.5030(2) 0.55011(19) 0.66125(13) 0.0225(7) Uani 1 1 d . . .
C12 C 0.4541(2) 0.58061(18) 0.62124(13) 0.0223(7) Uani 1 1 d . . .
C13 C 0.4761(3) 0.6531(2) 0.60564(15) 0.0294(8) Uani 1 1 d . . .
H13 H 0.4442 0.6731 0.5775 0.035 Uiso 1 1 calc R . .
C14 C 0.5431(3) 0.6947(2) 0.63077(16) 0.0359(10) Uani 1 1 d . . .
H14 H 0.5553 0.7435 0.6202 0.043 Uiso 1 1 calc R . .
C15 C 0.5935(3) 0.6663(2) 0.67154(15) 0.0310(9) Uani 1 1 d . . .
C16 C 0.5734(2) 0.5931(2) 0.68748(13) 0.0247(8) Uani 1 1 d . . .
C17 C 0.6242(3) 0.5657(2) 0.72903(14) 0.0319(9) Uani 1 1 d . . .
H17 H 0.6112 0.5174 0.7405 0.038 Uiso 1 1 calc R . .
C18 C 0.6923(3) 0.6075(2) 0.75317(15) 0.0399(10) Uani 1 1 d . . .
H18 H 0.7255 0.5880 0.7811 0.048 Uiso 1 1 calc R . .
C19 C 0.7131(3) 0.6791(2) 0.73656(16) 0.0426(11) Uani 1 1 d . . .
H19 H 0.7607 0.7075 0.7530 0.051 Uiso 1 1 calc R . .
C20 C 0.6650(3) 0.7075(2) 0.69700(16) 0.0374(10) Uani 1 1 d . . .
H20 H 0.6795 0.7558 0.6861 0.045 Uiso 1 1 calc R . .
C21 C 0.4125(2) 0.46951(18) 0.57353(13) 0.0223(7) Uani 1 1 d . . .
H21A H 0.4641 0.4491 0.5948 0.027 Uiso 1 1 calc R . .
H21B H 0.3585 0.4341 0.5732 0.027 Uiso 1 1 calc R . .
C22 C 0.4496(2) 0.47938(18) 0.52185(13) 0.0219(7) Uani 1 1 d . . .
C23 C 0.5351(2) 0.45917(18) 0.50001(13) 0.0243(8) Uani 1 1 d . . .
H23 H 0.5885 0.4367 0.5159 0.029 Uiso 1 1 calc R . .
C24 C 0.5278(3) 0.4786(2) 0.44919(14) 0.0288(8) Uani 1 1 d . . .
H24 H 0.5753 0.4711 0.4243 0.035 Uiso 1 1 calc R . .
C25 C 0.4389(3) 0.5102(2) 0.44267(14) 0.0296(9) Uani 1 1 d . . .
H25 H 0.4150 0.5283 0.4119 0.035 Uiso 1 1 calc R . .
C26 C 0.0701(2) 0.42581(18) 0.56964(12) 0.0201(7) Uani 1 1 d . . .
C27 C 0.1583(2) 0.44483(18) 0.54982(12) 0.0208(7) Uani 1 1 d . . .
C28 C 0.2070(3) 0.39680(17) 0.51611(13) 0.0246(7) Uani 1 1 d . . .
H28 H 0.2656 0.4121 0.5012 0.030 Uiso 1 1 calc R . .
C29 C 0.1704(3) 0.32946(19) 0.50525(13) 0.0278(8) Uani 1 1 d . . .
H29 H 0.2036 0.2984 0.4827 0.033 Uiso 1 1 calc R . .
C30 C 0.0826(3) 0.30485(18) 0.52725(13) 0.0238(8) Uani 1 1 d . . .
C31 C 0.0327(2) 0.35253(18) 0.56012(13) 0.0213(7) Uani 1 1 d . . .
C32 C -0.0520(3) 0.32603(19) 0.58309(13) 0.0247(8) Uani 1 1 d . . .
H32 H -0.0855 0.3564 0.6060 0.030 Uiso 1 1 calc R . .
C33 C -0.0867(3) 0.2572(2) 0.57283(14) 0.0285(8) Uani 1 1 d . . .
H33 H -0.1440 0.2407 0.5885 0.034 Uiso 1 1 calc R . .
C34 C -0.0384(3) 0.2110(2) 0.53954(15) 0.0328(9) Uani 1 1 d . . .
H34 H -0.0637 0.1638 0.5322 0.039 Uiso 1 1 calc R . .
C35 C 0.0455(3) 0.23394(19) 0.51754(15) 0.0317(9) Uani 1 1 d . . .
H35 H 0.0790 0.2020 0.4956 0.038 Uiso 1 1 calc R . .
C36 C 0.0125(2) 0.47875(18) 0.59979(13) 0.0211(7) Uani 1 1 d . . .
C37 C 0.0440(2) 0.50502(17) 0.64598(13) 0.0206(7) Uani 1 1 d . . .
C38 C -0.0136(2) 0.5548(2) 0.67286(14) 0.0247(8) Uani 1 1 d . . .
H38 H 0.0078 0.5716 0.7044 0.030 Uiso 1 1 calc R . .
C39 C -0.0996(3) 0.57959(19) 0.65466(14) 0.0281(8) Uani 1 1 d . . .
H39 H -0.1369 0.6128 0.6738 0.034 Uiso 1 1 calc R . .
C40 C -0.1336(2) 0.55646(19) 0.60781(13) 0.0241(8) Uani 1 1 d . . .
C41 C -0.0776(2) 0.50448(18) 0.58030(13) 0.0220(7) Uani 1 1 d . . .
C42 C -0.1153(3) 0.48123(19) 0.53321(13) 0.0249(8) Uani 1 1 d . . .
H42 H -0.0797 0.4472 0.5138 0.030 Uiso 1 1 calc R . .
C43 C -0.2013(3) 0.50699(19) 0.51566(14) 0.0288(8) Uani 1 1 d . . .
H43 H -0.2246 0.4901 0.4845 0.035 Uiso 1 1 calc R . .
C44 C -0.2558(3) 0.55790(19) 0.54296(14) 0.0309(8) Uani 1 1 d . . .
H44 H -0.3155 0.5751 0.5303 0.037 Uiso 1 1 calc R . .
C45 C -0.2225(2) 0.58255(18) 0.58778(14) 0.0270(8) Uani 1 1 d . . .
H45 H -0.2590 0.6176 0.6059 0.032 Uiso 1 1 calc R . .
C46 C 0.1501(2) 0.40430(18) 0.67258(12) 0.0215(7) Uani 1 1 d . . .
H46A H 0.2177 0.3913 0.6651 0.026 Uiso 1 1 calc R . .
H46B H 0.1084 0.3782 0.6485 0.026 Uiso 1 1 calc R . .
C47 C 0.1260(2) 0.37943(19) 0.72425(13) 0.0229(8) Uani 1 1 d . . .
C48 C 0.0798(3) 0.3178(2) 0.74144(15) 0.0325(9) Uani 1 1 d . . .
H48 H 0.0493 0.2811 0.7218 0.039 Uiso 1 1 calc R . .
C49 C 0.0863(3) 0.3194(2) 0.79405(15) 0.0342(9) Uani 1 1 d . . .
H49 H 0.0615 0.2838 0.8165 0.041 Uiso 1 1 calc R . .
C50 C 0.1348(3) 0.3818(2) 0.80641(14) 0.0284(8) Uani 1 1 d . . .
H50 H 0.1491 0.3969 0.8394 0.034 Uiso 1 1 calc R . .
C51 C 0.3156(3) 0.6709(2) 0.71676(15) 0.0339(9) Uani 1 1 d . . .
H51A H 0.3269 0.7132 0.6951 0.051 Uiso 1 1 calc R . .
H51B H 0.3710 0.6377 0.7151 0.051 Uiso 1 1 calc R . .
H51C H 0.3069 0.6878 0.7511 0.051 Uiso 1 1 calc R . .
C52 C 0.1468(3) 0.6862(2) 0.70112(16) 0.0363(10) Uani 1 1 d . . .
H52A H 0.1319 0.6987 0.7357 0.054 Uiso 1 1 calc R . .
H52B H 0.0897 0.6652 0.6852 0.054 Uiso 1 1 calc R . .
H52C H 0.1665 0.7305 0.6832 0.054 Uiso 1 1 calc R . .
C53 C 0.4066(3) 0.5500(2) 0.80727(15) 0.0389(10) Uani 1 1 d . . .
H53A H 0.4324 0.5976 0.8178 0.058 Uiso 1 1 calc R . .
H53B H 0.4241 0.5409 0.7725 0.058 Uiso 1 1 calc R . .
H53C H 0.4334 0.5112 0.8283 0.058 Uiso 1 1 calc R . .
C54 C 0.2756(3) 0.5664(2) 0.86482(14) 0.0409(10) Uani 1 1 d . . .
H54A H 0.3077 0.5309 0.8866 0.061 Uiso 1 1 calc R . .
H54B H 0.2058 0.5626 0.8691 0.061 Uiso 1 1 calc R . .
H54C H 0.2967 0.6161 0.8734 0.061 Uiso 1 1 calc R . .
C55 C 0.0810(3) 0.6395(2) 0.81838(16) 0.0394(10) Uani 1 1 d . . .
H55A H 0.0328 0.6714 0.8029 0.059 Uiso 1 1 calc R . .
H55B H 0.1442 0.6631 0.8167 0.059 Uiso 1 1 calc R . .
H55C H 0.0637 0.6311 0.8533 0.059 Uiso 1 1 calc R . .
C56 C -0.0076(3) 0.5317(2) 0.79876(15) 0.0373(10) Uani 1 1 d . . .
H56A H -0.0190 0.5233 0.8343 0.056 Uiso 1 1 calc R . .
H56B H -0.0056 0.4846 0.7813 0.056 Uiso 1 1 calc R . .
H56C H -0.0597 0.5619 0.7851 0.056 Uiso 1 1 calc R . .
C57 C 0.1095(3) 0.6609(2) 0.57166(15) 0.0334(9) Uani 1 1 d . . .
H57A H 0.0778 0.6876 0.5987 0.050 Uiso 1 1 calc R . .
H57B H 0.0784 0.6131 0.5673 0.050 Uiso 1 1 calc R . .
H57C H 0.1042 0.6892 0.5408 0.050 Uiso 1 1 calc R . .
C58 C 0.2527(3) 0.72437(19) 0.59365(16) 0.0416(10) Uani 1 1 d . . .
H58A H 0.2577 0.7511 0.5621 0.062 Uiso 1 1 calc R . .
H58B H 0.3165 0.7206 0.6089 0.062 Uiso 1 1 calc R . .
H58C H 0.2093 0.7508 0.6161 0.062 Uiso 1 1 calc R . .
C59 C 0.0830(3) 0.5691(2) 0.46411(15) 0.0399(11) Uani 1 1 d . . .
H59A H 0.0383 0.6104 0.4613 0.060 Uiso 1 1 calc R . .
H59B H 0.0726 0.5439 0.4959 0.060 Uiso 1 1 calc R . .
H59C H 0.0719 0.5348 0.4366 0.060 Uiso 1 1 calc R . .
C60 C 0.1991(3) 0.6307(3) 0.41292(15) 0.0496(12) Uani 1 1 d . . .
H60A H 0.1831 0.5957 0.3865 0.074 Uiso 1 1 calc R . .
H60B H 0.2669 0.6449 0.4101 0.074 Uiso 1 1 calc R . .
H60C H 0.1584 0.6743 0.4097 0.074 Uiso 1 1 calc R . .
C61 C 0.3333(4) 0.7491(2) 0.47450(18) 0.0612(16) Uani 1 1 d . . .
H61A H 0.3616 0.7874 0.4955 0.092 Uiso 1 1 calc R . .
H61B H 0.2632 0.7498 0.4782 0.092 Uiso 1 1 calc R . .
H61C H 0.3503 0.7583 0.4397 0.092 Uiso 1 1 calc R . .
C62 C 0.4751(3) 0.6751(2) 0.48154(17) 0.0470(12) Uani 1 1 d . . .
H62A H 0.4888 0.6803 0.4460 0.070 Uiso 1 1 calc R . .
H62B H 0.5003 0.6280 0.4934 0.070 Uiso 1 1 calc R . .
H62C H 0.5059 0.7152 0.4999 0.070 Uiso 1 1 calc R . .
C63 C 0.1606(3) 0.1854(3) 0.63286(18) 0.0504(12) Uani 1 1 d . . .
H63A H 0.1193 0.1521 0.6138 0.076 Uiso 1 1 calc R . .
H63B H 0.1395 0.2361 0.6276 0.076 Uiso 1 1 calc R . .
H63C H 0.1561 0.1733 0.6683 0.076 Uiso 1 1 calc R . .
C64 C 0.2621(3) 0.1771(2) 0.61600(14) 0.0364(10) Uani 1 1 d . . .
C65 C 0.3039(3) 0.1077(2) 0.61118(14) 0.0386(10) Uani 1 1 d . . .
H65 H 0.2665 0.0653 0.6182 0.046 Uiso 1 1 calc R . .
C66 C 0.3984(3) 0.0997(3) 0.59647(16) 0.0466(11) Uani 1 1 d . . .
H66 H 0.4251 0.0520 0.5931 0.056 Uiso 1 1 calc R . .
C67 C 0.4540(4) 0.1601(3) 0.58673(17) 0.0552(13) Uani 1 1 d . . .
H67 H 0.5194 0.1544 0.5773 0.066 Uiso 1 1 calc R . .
C68 C 0.4140(4) 0.2299(3) 0.59081(18) 0.0547(13) Uani 1 1 d . . .
H68 H 0.4519 0.2718 0.5835 0.066 Uiso 1 1 calc R . .
C69 C 0.3198(3) 0.2382(2) 0.60537(16) 0.0432(11) Uani 1 1 d . . .
H69 H 0.2934 0.2861 0.6083 0.052 Uiso 1 1 calc R . .
C70 C 0.6903(4) 0.6099(3) 0.25479(19) 0.0699(16) Uani 1 1 d . . .
H70A H 0.7233 0.6447 0.2329 0.105 Uiso 1 1 calc R . .
H70B H 0.6236 0.6257 0.2597 0.105 Uiso 1 1 calc R . .
H70C H 0.6909 0.5611 0.2395 0.105 Uiso 1 1 calc R . .
C71 C 0.7413(4) 0.6070(2) 0.30442(16) 0.0448(11) Uani 1 1 d . . .
C72 C 0.6859(3) 0.5976(2) 0.34819(17) 0.0439(11) Uani 1 1 d . . .
H72 H 0.6178 0.5941 0.3462 0.053 Uiso 1 1 calc R . .
C73 C 0.7316(3) 0.5935(2) 0.39413(17) 0.0446(11) Uani 1 1 d . . .
H73 H 0.6951 0.5870 0.4237 0.054 Uiso 1 1 calc R . .
C74 C 0.8299(4) 0.5991(2) 0.39639(19) 0.0490(12) Uani 1 1 d . . .
H74 H 0.8613 0.5958 0.4277 0.059 Uiso 1 1 calc R . .
C75 C 0.8841(4) 0.6094(2) 0.3538(2) 0.0604(14) Uani 1 1 d . . .
H75 H 0.9521 0.6139 0.3559 0.073 Uiso 1 1 calc R . .
C76 C 0.8397(4) 0.6131(2) 0.3092(2) 0.0560(14) Uani 1 1 d . . .
H76 H 0.8775 0.6202 0.2801 0.067 Uiso 1 1 calc R . .

loop_
_atom_site_aniso_label
_atom_site_aniso_U_11
_atom_site_aniso_U_22
_atom_site_aniso_U_33
_atom_site_aniso_U_23
_atom_site_aniso_U_13
_atom_site_aniso_U_12
Zr1 0.02550(17) 0.02402(16) 0.02052(18) -0.00286(13) 0.00239(15) -0.00177(14)
Zr2 0.02251(16) 0.01738(14) 0.02000(16) 0.00019(13) 0.00140(14) -0.00027(13)
Zr3 0.02639(17) 0.02169(15) 0.02357(18) 0.00607(14) 0.00325(15) 0.00265(14)
O1 0.0211(12) 0.0242(12) 0.0179(12) -0.0010(10) -0.0003(10) 0.0018(10)
O2 0.0229(12) 0.0180(11) 0.0208(12) 0.0002(9) 0.0027(11) -0.0016(10)
N1 0.0205(14) 0.0160(13) 0.0210(15) -0.0005(12) 0.0028(12) 0.0005(11)
N2 0.0217(15) 0.0248(15) 0.0204(16) 0.0048(12) 0.0009(13) 0.0023(12)
N3 0.0206(14) 0.0180(14) 0.0211(16) 0.0004(11) 0.0020(12) -0.0004(11)
N4 0.0287(16) 0.0249(15) 0.0161(15) -0.0027(12) 0.0022(13) -0.0046(12)
N5 0.0275(18) 0.0230(14) 0.0268(17) -0.0055(12) 0.0044(13) 0.0009(12)
N6 0.0324(17) 0.0323(16) 0.0240(16) -0.0017(13) -0.0011(14) -0.0044(15)
N7 0.0304(18) 0.0307(17) 0.0231(17) -0.0068(13) 0.0008(14) 0.0003(13)
N8 0.0302(16) 0.0188(13) 0.0330(18) 0.0038(12) 0.0027(15) 0.0026(13)
N9 0.0319(18) 0.0425(19) 0.0261(17) 0.0077(15) 0.0021(14) 0.0108(15)
N10 0.051(2) 0.0280(17) 0.040(2) 0.0111(16) 0.0102(18) -0.0039(16)
C1 0.0200(17) 0.0266(17) 0.0167(18) 0.0039(15) -0.0005(14) -0.0007(14)
C2 0.0263(18) 0.0256(18) 0.0154(17) 0.0005(14) -0.0015(14) 0.0002(15)
C3 0.0247(19) 0.0266(18) 0.026(2) 0.0067(16) -0.0001(16) -0.0044(15)
C4 0.032(2) 0.0256(18) 0.032(2) 0.0119(16) -0.0028(17) -0.0029(16)
C5 0.0195(19) 0.032(2) 0.029(2) 0.0058(16) 0.0001(16) 0.0018(15)
C6 0.0229(18) 0.0308(19) 0.022(2) 0.0057(15) -0.0019(15) -0.0017(15)
C7 0.0249(19) 0.036(2) 0.040(2) 0.0110(18) 0.0043(18) 0.0007(15)
C8 0.030(2) 0.041(2) 0.064(3) 0.011(2) 0.011(2) 0.0102(19)
C9 0.029(2) 0.041(2) 0.068(3) 0.011(2) 0.009(2) 0.0135(18)
C10 0.033(2) 0.032(2) 0.049(3) 0.0136(19) 0.000(2) 0.0095(18)
C11 0.0200(17) 0.0231(18) 0.024(2) 0.0005(15) 0.0052(14) -0.0039(14)
C12 0.0237(18) 0.0226(17) 0.0207(19) -0.0002(14) 0.0050(14) -0.0024(14)
C13 0.032(2) 0.0252(18) 0.031(2) 0.0035(16) 0.0034(18) -0.0028(16)
C14 0.041(2) 0.0216(18) 0.046(3) -0.0029(18) 0.003(2) -0.0078(16)
C15 0.027(2) 0.031(2) 0.036(2) -0.0088(17) 0.0057(18) -0.0050(16)
C16 0.0186(17) 0.0305(19) 0.025(2) -0.0056(16) 0.0062(15) -0.0022(15)
C17 0.026(2) 0.037(2) 0.032(2) -0.0052(17) 0.0006(17) -0.0074(17)
C18 0.030(2) 0.055(3) 0.034(2) -0.014(2) 0.0002(19) -0.0066(19)
C19 0.028(2) 0.048(2) 0.052(3) -0.028(2) 0.001(2) -0.006(2)
C20 0.031(2) 0.034(2) 0.046(3) -0.0125(19) 0.010(2) -0.0064(18)
C21 0.0242(18) 0.0172(16) 0.0254(19) 0.0004(15) -0.0016(15) 0.0001(14)
C22 0.0242(17) 0.0193(16) 0.0221(19) 0.0007(14) -0.0006(15) -0.0042(13)
C23 0.0199(17) 0.0247(18) 0.028(2) -0.0053(15) -0.0019(14) -0.0005(14)
C24 0.028(2) 0.0302(19) 0.028(2) -0.0020(16) 0.0070(17) -0.0002(16)
C25 0.031(2) 0.035(2) 0.022(2) 0.0043(16) 0.0040(17) 0.0006(17)
C26 0.0220(17) 0.0234(17) 0.0148(17) -0.0015(13) -0.0019(14) 0.0029(13)
C27 0.0215(17) 0.0206(16) 0.0202(18) 0.0017(14) -0.0003(14) 0.0006(14)
C28 0.0219(16) 0.0281(17) 0.0239(18) -0.0017(15) 0.0026(16) -0.0008(15)
C29 0.030(2) 0.0272(18) 0.026(2) -0.0067(15) 0.0042(16) 0.0025(15)
C30 0.0240(18) 0.0223(17) 0.025(2) -0.0046(15) 0.0005(15) 0.0002(14)
C31 0.0215(18) 0.0232(17) 0.0192(19) 0.0019(14) -0.0013(15) 0.0028(14)
C32 0.0237(18) 0.0255(18) 0.025(2) 0.0032(15) 0.0020(15) 0.0056(15)
C33 0.0247(19) 0.0282(19) 0.033(2) 0.0011(16) 0.0020(17) -0.0053(15)
C34 0.038(2) 0.0224(18) 0.038(2) -0.0045(17) -0.0007(19) -0.0015(16)
C35 0.033(2) 0.0265(19) 0.036(2) -0.0063(17) -0.0004(19) 0.0002(16)
C36 0.0185(16) 0.0207(16) 0.0242(19) -0.0013(14) 0.0035(14) 0.0006(13)
C37 0.0215(17) 0.0171(15) 0.023(2) 0.0015(14) 0.0040(14) -0.0006(13)
C38 0.0251(18) 0.0241(17) 0.025(2) -0.0012(16) 0.0029(15) -0.0017(15)
C39 0.0264(19) 0.0245(18) 0.033(2) 0.0002(16) 0.0067(17) 0.0046(15)
C40 0.0209(17) 0.0231(17) 0.028(2) 0.0031(15) 0.0037(15) -0.0001(15)
C41 0.0232(18) 0.0218(17) 0.0209(19) 0.0025(14) 0.0033(15) -0.0005(14)
C42 0.0241(18) 0.0249(18) 0.026(2) 0.0009(15) 0.0012(15) 0.0012(14)
C43 0.0269(18) 0.0312(18) 0.028(2) 0.0027(16) -0.0040(18) -0.0002(16)
C44 0.0218(18) 0.0294(18) 0.041(2) 0.0120(17) -0.0037(17) 0.0015(17)
C45 0.0190(18) 0.0247(17) 0.037(2) 0.0041(15) 0.0083(16) 0.0035(14)
C46 0.0219(17) 0.0208(16) 0.0218(19) -0.0005(14) -0.0010(14) 0.0002(14)
C47 0.0218(18) 0.0229(17) 0.024(2) 0.0015(15) 0.0012(15) 0.0004(14)
C48 0.041(2) 0.0267(19) 0.030(2) -0.0021(17) 0.0014(19) -0.0072(17)
C49 0.043(2) 0.029(2) 0.030(2) 0.0070(17) 0.0081(19) -0.0035(18)
C50 0.033(2) 0.034(2) 0.0189(19) 0.0020(16) 0.0061(16) 0.0036(17)
C51 0.038(2) 0.0288(19) 0.035(2) -0.0064(17) 0.0028(19) -0.0060(17)
C52 0.042(2) 0.0241(19) 0.043(3) -0.0038(18) 0.006(2) 0.0071(17)
C53 0.037(2) 0.046(3) 0.033(2) -0.007(2) -0.0054(19) -0.004(2)
C54 0.043(3) 0.057(3) 0.023(2) 0.0014(19) -0.0057(19) -0.002(2)
C55 0.044(3) 0.040(2) 0.034(2) -0.0066(19) 0.008(2) 0.007(2)
C56 0.034(2) 0.050(3) 0.027(2) -0.005(2) 0.0034(18) 0.000(2)
C57 0.039(2) 0.027(2) 0.034(2) 0.0053(17) 0.0038(19) 0.0118(17)
C58 0.055(3) 0.0238(18) 0.046(3) -0.0013(17) 0.013(2) -0.0007(19)
C59 0.030(2) 0.060(3) 0.029(2) 0.007(2) -0.0008(18) 0.011(2)
C60 0.050(3) 0.066(3) 0.033(2) 0.018(2) -0.003(2) 0.012(3)
C61 0.107(4) 0.025(2) 0.052(3) 0.017(2) 0.022(3) 0.008(2)
C62 0.055(3) 0.043(2) 0.043(3) 0.001(2) 0.009(2) -0.022(2)
C63 0.045(3) 0.059(3) 0.048(3) -0.006(2) 0.000(2) 0.004(2)
C64 0.046(3) 0.040(2) 0.024(2) -0.0029(17) -0.0021(18) -0.001(2)
C65 0.052(3) 0.030(2) 0.034(2) 0.0015(17) 0.000(2) -0.002(2)
C66 0.049(3) 0.055(3) 0.035(3) -0.008(2) 0.000(2) 0.012(2)
C67 0.040(3) 0.087(4) 0.039(3) -0.001(3) -0.002(2) 0.005(3)
C68 0.062(3) 0.059(3) 0.043(3) 0.005(2) 0.002(3) -0.023(3)
C69 0.054(3) 0.038(2) 0.038(3) 0.0011(19) 0.002(2) -0.005(2)
C70 0.096(4) 0.055(3) 0.060(4) -0.003(3) 0.007(4) -0.002(3)
C71 0.074(4) 0.028(2) 0.033(2) -0.0011(17) -0.001(2) 0.001(2)
C72 0.049(3) 0.031(2) 0.052(3) -0.004(2) -0.001(2) -0.0078(19)
C73 0.062(3) 0.031(2) 0.041(3) 0.0008(19) 0.003(2) -0.006(2)
C74 0.064(3) 0.029(2) 0.054(3) 0.000(2) 0.003(3) -0.001(2)
C75 0.073(4) 0.036(3) 0.072(4) -0.006(3) 0.008(3) 0.001(2)
C76 0.067(4) 0.038(3) 0.063(4) 0.001(2) 0.021(3) -0.003(2)

loop_
_atom_type_symbol
_atom_type_description
_atom_type_scat_dispersion_real
_atom_type_scat_dispersion_imag
_atom_type_scat_source
C C 0.0033 0.0016 'International Tables Vol C Tables 4.2.6.8 and 6.1.1.4'
H H 0.0000 0.0000 'International Tables Vol C Tables 4.2.6.8 and 6.1.1.4'
N N 0.0061 0.0033 'International Tables Vol C Tables 4.2.6.8 and 6.1.1.4'
O O 0.0106 0.0060 'International Tables Vol C Tables 4.2.6.8 and 6.1.1.4'
Zr Zr -2.9673 0.5597 'International Tables Vol C Tables 4.2.6.8 and 6.1.1.4'

loop_
_geom_angle_atom_site_label_1
_geom_angle_atom_site_label_2
_geom_angle_atom_site_label_3
_geom_angle
_geom_angle_site_symmetry_1
_geom_angle_site_symmetry_3
_geom_angle_publ_flag
N6 Zr1 N7 97.36(12) . . ?
N6 Zr1 N4 104.66(11) . . ?
N7 Zr1 N4 91.60(11) . . ?
N6 Zr1 O1 93.82(11) . . ?
N7 Zr1 O1 166.48(10) . . ?
N4 Zr1 O1 92.91(9) . . ?
N6 Zr1 N5 105.63(11) . . ?
N7 Zr1 N5 99.73(11) . . ?
N4 Zr1 N5 145.88(10) . . ?
O1 Zr1 N5 69.79(9) . . ?
N6 Zr1 N3 158.08(11) . . ?
N7 Zr1 N3 104.28(11) . . ?
N4 Zr1 N3 71.65(9) . . ?
O1 Zr1 N3 65.27(8) . . ?
N5 Zr1 N3 74.37(9) . . ?
N6 Zr1 Zr2 126.63(9) . . ?
N7 Zr1 Zr2 124.71(9) . . ?
N4 Zr1 Zr2 105.20(7) . . ?
O1 Zr1 Zr2 41.77(6) . . ?
N5 Zr1 Zr2 42.64(7) . . ?
N3 Zr1 Zr2 40.04(6) . . ?
N3 Zr2 N1 136.78(10) . . ?
N3 Zr2 O2 86.37(9) . . ?
N1 Zr2 O2 76.20(9) . . ?
N3 Zr2 O1 77.09(10) . . ?
N1 Zr2 O1 86.12(9) . . ?
O2 Zr2 O1 132.53(8) . . ?
N3 Zr2 N8 124.34(11) . . ?
N1 Zr2 N8 87.46(11) . . ?
O2 Zr2 N8 71.85(9) . . ?
O1 Zr2 N8 151.77(10) . . ?
N3 Zr2 N5 88.94(11) . . ?
N1 Zr2 N5 123.56(11) . . ?
O2 Zr2 N5 152.26(9) . . ?
O1 Zr2 N5 72.39(9) . . ?
N8 Zr2 N5 88.59(10) . . ?
N3 Zr2 Zr3 128.58(8) . . ?
N1 Zr2 Zr3 52.97(7) . . ?
O2 Zr2 Zr3 42.95(6) . . ?
O1 Zr2 Zr3 138.94(6) . . ?
N8 Zr2 Zr3 44.91(7) . . ?
N5 Zr2 Zr3 130.11(7) . . ?
N3 Zr2 Zr1 54.87(8) . . ?
N1 Zr2 Zr1 128.01(7) . . ?
O2 Zr2 Zr1 141.05(6) . . ?
O1 Zr2 Zr1 42.89(6) . . ?
N8 Zr2 Zr1 130.70(8) . . ?
N5 Zr2 Zr1 44.90(7) . . ?
Zr3 Zr2 Zr1 175.008(13) . . ?
N9 Zr3 N10 97.52(14) . . ?
N9 Zr3 N2 103.82(12) . . ?
N10 Zr3 N2 91.12(12) . . ?
N9 Zr3 O2 91.79(11) . . ?
N10 Zr3 O2 166.96(12) . . ?
N2 Zr3 O2 95.51(9) . . ?
N9 Zr3 N8 103.58(12) . . ?
N10 Zr3 N8 99.86(12) . . ?
N2 Zr3 N8 148.77(10) . . ?
O2 Zr3 N8 68.93(9) . . ?
N9 Zr3 N1 156.97(11) . . ?
N10 Zr3 N1 105.45(12) . . ?
N2 Zr3 N1 74.50(9) . . ?
O2 Zr3 N1 65.84(8) . . ?
N8 Zr3 N1 74.40(9) . . ?
N9 Zr3 Zr2 124.40(9) . . ?
N10 Zr3 Zr2 125.37(10) . . ?
N2 Zr3 Zr2 108.28(8) . . ?
O2 Zr3 Zr2 41.71(6) . . ?
N8 Zr3 Zr2 42.31(7) . . ?
N1 Zr3 Zr2 40.29(6) . . ?
C2 O1 Zr2 127.4(2) . . ?
C2 O1 Zr1 134.4(2) . . ?
Zr2 O1 Zr1 95.34(8) . . ?
C27 O2 Zr2 129.79(19) . . ?
C27 O2 Zr3 132.4(2) . . ?
Zr2 O2 Zr3 95.33(8) . . ?
C12 N1 C21 112.7(3) . . ?
C12 N1 Zr2 109.17(19) . . ?
C21 N1 Zr2 124.2(2) . . ?
C12 N1 Zr3 124.3(2) . . ?
C21 N1 Zr3 98.30(19) . . ?
Zr2 N1 Zr3 86.74(9) . . ?
C22 N2 C25 105.3(3) . . ?
C22 N2 Zr3 116.8(2) . . ?
C25 N2 Zr3 130.3(2) . . ?
C37 N3 C46 113.5(3) . . ?
C37 N3 Zr2 109.12(19) . . ?
C46 N3 Zr2 123.2(2) . . ?
C37 N3 Zr1 123.8(2) . . ?
C46 N3 Zr1 100.14(19) . . ?
Zr2 N3 Zr1 85.09(9) . . ?
C47 N4 C50 106.3(3) . . ?
C47 N4 Zr1 121.8(2) . . ?
C50 N4 Zr1 129.5(2) . . ?
C51 N5 C52 106.4(3) . . ?
C51 N5 Zr2 116.2(2) . . ?
C52 N5 Zr2 120.7(2) . . ?
C51 N5 Zr1 106.6(2) . . ?
C52 N5 Zr1 113.3(2) . . ?
Zr2 N5 Zr1 92.46(10) . . ?
C53 N6 C54 108.7(3) . . ?
C53 N6 Zr1 125.7(2) . . ?
C54 N6 Zr1 125.5(2) . . ?
C55 N7 C56 109.2(3) . . ?
C55 N7 Zr1 122.7(3) . . ?
C56 N7 Zr1 128.1(2) . . ?
C58 N8 C57 105.3(3) . . ?
C58 N8 Zr2 122.3(2) . . ?
C57 N8 Zr2 115.1(2) . . ?
C58 N8 Zr3 112.8(2) . . ?
C57 N8 Zr3 107.3(2) . . ?
Zr2 N8 Zr3 92.78(10) . . ?
C59 N9 C60 109.2(3) . . ?
C59 N9 Zr3 128.5(2) . . ?
C60 N9 Zr3 122.3(3) . . ?
C61 N10 C62 109.6(4) . . ?
C61 N10 Zr3 124.7(3) . . ?
C62 N10 Zr3 125.6(3) . . ?
C2 C1 C6 119.0(3) . . ?
C2 C1 C11 120.9(3) . . ?
C6 C1 C11 120.0(3) . . ?
C1 C2 O1 120.9(3) . . ?
C1 C2 C3 121.0(3) . . ?
O1 C2 C3 118.1(3) . . ?
C4 C3 C2 119.5(3) . . ?
C4 C3 H3 120.3 . . ?
C2 C3 H3 120.3 . . ?
C3 C4 C5 121.6(3) . . ?
C3 C4 H4 119.2 . . ?
C5 C4 H4 119.2 . . ?
C4 C5 C10 122.5(3) . . ?
C4 C5 C6 118.9(3) . . ?
C10 C5 C6 118.5(3) . . ?
C7 C6 C5 118.3(3) . . ?
C7 C6 C1 122.1(3) . . ?
C5 C6 C1 119.2(3) . . ?
C8 C7 C6 122.0(4) . . ?
C8 C7 H7 119.0 . . ?
C6 C7 H7 119.0 . . ?
C7 C8 C9 119.7(4) . . ?
C7 C8 H8 120.2 . . ?
C9 C8 H8 120.2 . . ?
C10 C9 C8 120.0(4) . . ?
C10 C9 H9 120.0 . . ?
C8 C9 H9 120.0 . . ?
C9 C10 C5 121.5(4) . . ?
C9 C10 H10 119.3 . . ?
C5 C10 H10 119.3 . . ?
C12 C11 C16 119.6(3) . . ?
C12 C11 C1 121.3(3) . . ?
C16 C11 C1 119.1(3) . . ?
C11 C12 C13 119.8(3) . . ?
C11 C12 N1 122.0(3) . . ?
C13 C12 N1 118.1(3) . . ?
C14 C13 C12 120.9(4) . . ?
C14 C13 H13 119.6 . . ?
C12 C13 H13 119.6 . . ?
C13 C14 C15 121.2(4) . . ?
C13 C14 H14 119.4 . . ?
C15 C14 H14 119.4 . . ?
C14 C15 C20 122.1(4) . . ?
C14 C15 C16 118.9(3) . . ?
C20 C15 C16 119.0(4) . . ?
C17 C16 C15 118.0(3) . . ?
C17 C16 C11 122.3(3) . . ?
C15 C16 C11 119.7(3) . . ?
C18 C17 C16 121.3(4) . . ?
C18 C17 H17 119.3 . . ?
C16 C17 H17 119.3 . . ?
C17 C18 C19 120.3(4) . . ?
C17 C18 H18 119.9 . . ?
C19 C18 H18 119.9 . . ?
C20 C19 C18 120.0(4) . . ?
C20 C19 H19 120.0 . . ?
C18 C19 H19 120.0 . . ?
C19 C20 C15 121.3(4) . . ?
C19 C20 H20 119.4 . . ?
C15 C20 H20 119.4 . . ?
C22 C21 N1 111.2(3) . . ?
C22 C21 H21A 109.4 . . ?
N1 C21 H21A 109.4 . . ?
C22 C21 H21B 109.4 . . ?
N1 C21 H21B 109.4 . . ?
H21A C21 H21B 108.0 . . ?
C23 C22 N2 110.8(3) . . ?
C23 C22 C21 131.5(3) . . ?
N2 C22 C21 117.7(3) . . ?
C22 C23 C24 106.4(3) . . ?
C22 C23 H23 126.8 . . ?
C24 C23 H23 126.8 . . ?
C25 C24 C23 107.0(3) . . ?
C25 C24 H24 126.5 . . ?
C23 C24 H24 126.5 . . ?
C24 C25 N2 110.4(3) . . ?
C24 C25 H25 124.8 . . ?
N2 C25 H25 124.8 . . ?
C27 C26 C31 118.7(3) . . ?
C27 C26 C36 121.5(3) . . ?
C31 C26 C36 119.8(3) . . ?
O2 C27 C26 120.6(3) . . ?
O2 C27 C28 118.7(3) . . ?
C26 C27 C28 120.7(3) . . ?
C29 C28 C27 120.7(3) . . ?
C29 C28 H28 119.7 . . ?
C27 C28 H28 119.7 . . ?
C28 C29 C30 121.0(3) . . ?
C28 C29 H29 119.5 . . ?
C30 C29 H29 119.5 . . ?
C35 C30 C31 119.7(3) . . ?
C35 C30 C29 121.4(3) . . ?
C31 C30 C29 118.9(3) . . ?
C32 C31 C30 118.0(3) . . ?
C32 C31 C26 122.3(3) . . ?
C30 C31 C26 119.7(3) . . ?
C33 C32 C31 121.1(3) . . ?
C33 C32 H32 119.4 . . ?
C31 C32 H32 119.4 . . ?
C32 C33 C34 120.7(4) . . ?
C32 C33 H33 119.7 . . ?
C34 C33 H33 119.7 . . ?
C35 C34 C33 120.0(4) . . ?
C35 C34 H34 120.0 . . ?
C33 C34 H34 120.0 . . ?
C34 C35 C30 120.5(4) . . ?
C34 C35 H35 119.7 . . ?
C30 C35 H35 119.7 . . ?
C37 C36 C41 119.0(3) . . ?
C37 C36 C26 122.3(3) . . ?
C41 C36 C26 118.7(3) . . ?
C36 C37 C38 119.8(3) . . ?
C36 C37 N3 121.7(3) . . ?
C38 C37 N3 118.5(3) . . ?
C39 C38 C37 121.7(4) . . ?
C39 C38 H38 119.1 . . ?
C37 C38 H38 119.1 . . ?
C38 C39 C40 120.9(3) . . ?
C38 C39 H39 119.5 . . ?
C40 C39 H39 119.5 . . ?
C39 C40 C45 121.8(3) . . ?
C39 C40 C41 118.5(3) . . ?
C45 C40 C41 119.7(3) . . ?
C40 C41 C42 117.0(3) . . ?
C40 C41 C36 120.1(3) . . ?
C42 C41 C36 122.9(3) . . ?
C43 C42 C41 121.4(3) . . ?
C43 C42 H42 119.3 . . ?
C41 C42 H42 119.3 . . ?
C42 C43 C44 121.2(4) . . ?
C42 C43 H43 119.4 . . ?
C44 C43 H43 119.4 . . ?
C45 C44 C43 119.7(3) . . ?
C45 C44 H44 120.2 . . ?
C43 C44 H44 120.2 . . ?
C44 C45 C40 121.0(3) . . ?
C44 C45 H45 119.5 . . ?
C40 C45 H45 119.5 . . ?
N3 C46 C47 112.2(3) . . ?
N3 C46 H46A 109.2 . . ?
C47 C46 H46A 109.2 . . ?
N3 C46 H46B 109.2 . . ?
C47 C46 H46B 109.2 . . ?
H46A C46 H46B 107.9 . . ?
C48 C47 N4 109.8(3) . . ?
C48 C47 C46 131.5(3) . . ?
N4 C47 C46 118.5(3) . . ?
C47 C48 C49 106.7(3) . . ?
C47 C48 H48 126.6 . . ?
C49 C48 H48 126.6 . . ?
C50 C49 C48 107.0(3) . . ?
C50 C49 H49 126.5 . . ?
C48 C49 H49 126.5 . . ?
C49 C50 N4 110.1(3) . . ?
C49 C50 H50 124.9 . . ?
N4 C50 H50 124.9 . . ?
N5 C51 H51A 109.5 . . ?
N5 C51 H51B 109.5 . . ?
H51A C51 H51B 109.5 . . ?
N5 C51 H51C 109.5 . . ?
H51A C51 H51C 109.5 . . ?
H51B C51 H51C 109.5 . . ?
N5 C52 H52A 109.5 . . ?
N5 C52 H52B 109.5 . . ?
H52A C52 H52B 109.5 . . ?
N5 C52 H52C 109.5 . . ?
H52A C52 H52C 109.5 . . ?
H52B C52 H52C 109.5 . . ?
N6 C53 H53A 109.5 . . ?
N6 C53 H53B 109.5 . . ?
H53A C53 H53B 109.5 . . ?
N6 C53 H53C 109.5 . . ?
H53A C53 H53C 109.5 . . ?
H53B C53 H53C 109.5 . . ?
N6 C54 H54A 109.5 . . ?
N6 C54 H54B 109.5 . . ?
H54A C54 H54B 109.5 . . ?
N6 C54 H54C 109.5 . . ?
H54A C54 H54C 109.5 . . ?
H54B C54 H54C 109.5 . . ?
N7 C55 H55A 109.5 . . ?
N7 C55 H55B 109.5 . . ?
H55A C55 H55B 109.5 . . ?
N7 C55 H55C 109.5 . . ?
H55A C55 H55C 109.5 . . ?
H55B C55 H55C 109.5 . . ?
N7 C56 H56A 109.5 . . ?
N7 C56 H56B 109.5 . . ?
H56A C56 H56B 109.5 . . ?
N7 C56 H56C 109.5 . . ?
H56A C56 H56C 109.5 . . ?
H56B C56 H56C 109.5 . . ?
N8 C57 H57A 109.5 . . ?
N8 C57 H57B 109.5 . . ?
H57A C57 H57B 109.5 . . ?
N8 C57 H57C 109.5 . . ?
H57A C57 H57C 109.5 . . ?
H57B C57 H57C 109.5 . . ?
N8 C58 H58A 109.5 . . ?
N8 C58 H58B 109.5 . . ?
H58A C58 H58B 109.5 . . ?
N8 C58 H58C 109.5 . . ?
H58A C58 H58C 109.5 . . ?
H58B C58 H58C 109.5 . . ?
N9 C59 H59A 109.5 . . ?
N9 C59 H59B 109.5 . . ?
H59A C59 H59B 109.5 . . ?
N9 C59 H59C 109.5 . . ?
H59A C59 H59C 109.5 . . ?
H59B C59 H59C 109.5 . . ?
N9 C60 H60A 109.5 . . ?
N9 C60 H60B 109.5 . . ?
H60A C60 H60B 109.5 . . ?
N9 C60 H60C 109.5 . . ?
H60A C60 H60C 109.5 . . ?
H60B C60 H60C 109.5 . . ?
N10 C61 H61A 109.5 . . ?
N10 C61 H61B 109.5 . . ?
H61A C61 H61B 109.5 . . ?
N10 C61 H61C 109.5 . . ?
H61A C61 H61C 109.5 . . ?
H61B C61 H61C 109.5 . . ?
N10 C62 H62A 109.5 . . ?
N10 C62 H62B 109.5 . . ?
H62A C62 H62B 109.5 . . ?
N10 C62 H62C 109.5 . . ?
H62A C62 H62C 109.5 . . ?
H62B C62 H62C 109.5 . . ?
C64 C63 H63A 109.5 . . ?
C64 C63 H63B 109.5 . . ?
H63A C63 H63B 109.5 . . ?
C64 C63 H63C 109.5 . . ?
H63A C63 H63C 109.5 . . ?
H63B C63 H63C 109.5 . . ?
C65 C64 C69 117.6(4) . . ?
C65 C64 C63 120.8(4) . . ?
C69 C64 C63 121.6(4) . . ?
C66 C65 C64 121.1(4) . . ?
C66 C65 H65 119.4 . . ?
C64 C65 H65 119.4 . . ?
C67 C66 C65 120.5(4) . . ?
C67 C66 H66 119.8 . . ?
C65 C66 H66 119.8 . . ?
C66 C67 C68 119.6(5) . . ?
C66 C67 H67 120.2 . . ?
C68 C67 H67 120.2 . . ?
C69 C68 C67 120.3(5) . . ?
C69 C68 H68 119.9 . . ?
C67 C68 H68 119.9 . . ?
C68 C69 C64 120.9(4) . . ?
C68 C69 H69 119.5 . . ?
C64 C69 H69 119.5 . . ?
C71 C70 H70A 109.5 . . ?
C71 C70 H70B 109.5 . . ?
H70A C70 H70B 109.5 . . ?
C71 C70 H70C 109.5 . . ?
H70A C70 H70C 109.5 . . ?
H70B C70 H70C 109.5 . . ?
C76 C71 C72 118.2(5) . . ?
C76 C71 C70 123.0(5) . . ?
C72 C71 C70 118.9(5) . . ?
C73 C72 C71 119.7(4) . . ?
C73 C72 H72 120.1 . . ?
C71 C72 H72 120.1 . . ?
C74 C73 C72 119.4(5) . . ?
C74 C73 H73 120.3 . . ?
C72 C73 H73 120.3 . . ?
C73 C74 C75 121.0(5) . . ?
C73 C74 H74 119.5 . . ?
C75 C74 H74 119.5 . . ?
C76 C75 C74 119.5(5) . . ?
C76 C75 H75 120.2 . . ?
C74 C75 H75 120.2 . . ?
C75 C76 C71 122.2(5) . . ?
C75 C76 H76 118.9 . . ?
C71 C76 H76 118.9 . . ?

loop_
_geom_bond_atom_site_label_1
_geom_bond_atom_site_label_2
_geom_bond_distance
_geom_bond_site_symmetry_2
_geom_bond_publ_flag
Zr1 N6 2.050(3) . ?
Zr1 N7 2.050(3) . ?
Zr1 N4 2.173(3) . ?
Zr1 O1 2.270(2) . ?
Zr1 N5 2.346(3) . ?
Zr1 N3 2.726(3) . ?
Zr1 Zr2 3.3212(5) . ?
Zr2 N3 2.145(3) . ?
Zr2 N1 2.151(3) . ?
Zr2 O2 2.219(2) . ?
Zr2 O1 2.222(2) . ?
Zr2 N8 2.238(3) . ?
Zr2 N5 2.252(3) . ?
Zr2 Zr3 3.3208(5) . ?
Zr3 N9 2.050(3) . ?
Zr3 N10 2.065(3) . ?
Zr3 N2 2.178(3) . ?
Zr3 O2 2.273(2) . ?
Zr3 N8 2.347(3) . ?
Zr3 N1 2.655(3) . ?
O1 C2 1.384(4) . ?
O2 C27 1.372(4) . ?
N1 C12 1.453(4) . ?
N1 C21 1.510(4) . ?
N2 C22 1.387(4) . ?
N2 C25 1.388(4) . ?
N3 C37 1.449(4) . ?
N3 C46 1.494(4) . ?
N4 C47 1.382(4) . ?
N4 C50 1.382(4) . ?
N5 C51 1.497(4) . ?
N5 C52 1.499(4) . ?
N6 C53 1.475(5) . ?
N6 C54 1.487(5) . ?
N7 C55 1.454(5) . ?
N7 C56 1.463(5) . ?
N8 C58 1.483(4) . ?
N8 C57 1.507(5) . ?
N9 C59 1.469(5) . ?
N9 C60 1.475(5) . ?
N10 C61 1.459(5) . ?
N10 C62 1.473(5) . ?
C1 C2 1.375(5) . ?
C1 C6 1.445(5) . ?
C1 C11 1.491(5) . ?
C2 C3 1.434(5) . ?
C3 C4 1.370(5) . ?
C3 H3 0.9500 . ?
C4 C5 1.405(5) . ?
C4 H4 0.9500 . ?
C5 C10 1.421(5) . ?
C5 C6 1.433(5) . ?
C6 C7 1.408(5) . ?
C7 C8 1.372(5) . ?
C7 H7 0.9500 . ?
C8 C9 1.416(5) . ?
C8 H8 0.9500 . ?
C9 C10 1.364(6) . ?
C9 H9 0.9500 . ?
C10 H10 0.9500 . ?
C11 C12 1.388(5) . ?
C11 C16 1.439(5) . ?
C12 C13 1.419(5) . ?
C13 C14 1.378(5) . ?
C13 H13 0.9500 . ?
C14 C15 1.400(6) . ?
C14 H14 0.9500 . ?
C15 C20 1.422(5) . ?
C15 C16 1.428(5) . ?
C16 C17 1.413(5) . ?
C17 C18 1.378(5) . ?
C17 H17 0.9500 . ?
C18 C19 1.410(6) . ?
C18 H18 0.9500 . ?
C19 C20 1.358(6) . ?
C19 H19 0.9500 . ?
C20 H20 0.9500 . ?
C21 C22 1.493(5) . ?
C21 H21A 0.9900 . ?
C21 H21B 0.9900 . ?
C22 C23 1.376(5) . ?
C23 C24 1.415(5) . ?
C23 H23 0.9500 . ?
C24 C25 1.375(5) . ?
C24 H24 0.9500 . ?
C25 H25 0.9500 . ?
C26 C27 1.381(5) . ?
C26 C31 1.456(5) . ?
C26 C36 1.493(4) . ?
C27 C28 1.431(5) . ?
C28 C29 1.361(5) . ?
C28 H28 0.9500 . ?
C29 C30 1.428(5) . ?
C29 H29 0.9500 . ?
C30 C35 1.416(5) . ?
C30 C31 1.421(5) . ?
C31 C32 1.414(5) . ?
C32 C33 1.373(5) . ?
C32 H32 0.9500 . ?
C33 C34 1.400(5) . ?
C33 H33 0.9500 . ?
C34 C35 1.373(5) . ?
C34 H34 0.9500 . ?
C35 H35 0.9500 . ?
C36 C37 1.401(5) . ?
C36 C41 1.436(5) . ?
C37 C38 1.410(5) . ?
C38 C39 1.368(5) . ?
C38 H38 0.9500 . ?
C39 C40 1.410(5) . ?
C39 H39 0.9500 . ?
C40 C45 1.428(5) . ?
C40 C41 1.432(5) . ?
C41 C42 1.434(5) . ?
C42 C43 1.368(5) . ?
C42 H42 0.9500 . ?
C43 C44 1.405(5) . ?
C43 H43 0.9500 . ?
C44 C45 1.367(5) . ?
C44 H44 0.9500 . ?
C45 H45 0.9500 . ?
C46 C47 1.499(5) . ?
C46 H46A 0.9900 . ?
C46 H46B 0.9900 . ?
C47 C48 1.375(5) . ?
C48 C49 1.418(5) . ?
C48 H48 0.9500 . ?
C49 C50 1.364(5) . ?
C49 H49 0.9500 . ?
C50 H50 0.9500 . ?
C51 H51A 0.9800 . ?
C51 H51B 0.9800 . ?
C51 H51C 0.9800 . ?
C52 H52A 0.9800 . ?
C52 H52B 0.9800 . ?
C52 H52C 0.9800 . ?
C53 H53A 0.9800 . ?
C53 H53B 0.9800 . ?
C53 H53C 0.9800 . ?
C54 H54A 0.9800 . ?
C54 H54B 0.9800 . ?
C54 H54C 0.9800 . ?
C55 H55A 0.9800 . ?
C55 H55B 0.9800 . ?
C55 H55C 0.9800 . ?
C56 H56A 0.9800 . ?
C56 H56B 0.9800 . ?
C56 H56C 0.9800 . ?
C57 H57A 0.9800 . ?
C57 H57B 0.9800 . ?
C57 H57C 0.9800 . ?
C58 H58A 0.9800 . ?
C58 H58B 0.9800 . ?
C58 H58C 0.9800 . ?
C59 H59A 0.9800 . ?
C59 H59B 0.9800 . ?
C59 H59C 0.9800 . ?
C60 H60A 0.9800 . ?
C60 H60B 0.9800 . ?
C60 H60C 0.9800 . ?
C61 H61A 0.9800 . ?
C61 H61B 0.9800 . ?
C61 H61C 0.9800 . ?
C62 H62A 0.9800 . ?
C62 H62B 0.9800 . ?
C62 H62C 0.9800 . ?
C63 C64 1.490(6) . ?
C63 H63A 0.9800 . ?
C63 H63B 0.9800 . ?
C63 H63C 0.9800 . ?
C64 C65 1.399(5) . ?
C64 C69 1.401(6) . ?
C65 C66 1.379(6) . ?
C65 H65 0.9500 . ?
C66 C67 1.370(7) . ?
C66 H66 0.9500 . ?
C67 C68 1.393(7) . ?
C67 H67 0.9500 . ?
C68 C69 1.375(7) . ?
C68 H68 0.9500 . ?
C69 H69 0.9500 . ?
C70 C71 1.511(7) . ?
C70 H70A 0.9800 . ?
C70 H70B 0.9800 . ?
C70 H70C 0.9800 . ?
C71 C76 1.378(7) . ?
C71 C72 1.416(6) . ?
C72 C73 1.391(6) . ?
C72 H72 0.9500 . ?
C73 C74 1.372(6) . ?
C73 H73 0.9500 . ?
C74 C75 1.384(7) . ?
C74 H74 0.9500 . ?
C75 C76 1.350(7) . ?
C75 H75 0.9500 . ?
C76 H76 0.9500 . ?

loop_
_geom_torsion_atom_site_label_1
_geom_torsion_atom_site_label_2
_geom_torsion_atom_site_label_3
_geom_torsion_atom_site_label_4
_geom_torsion
_geom_torsion_site_symmetry_1
_geom_torsion_site_symmetry_2
_geom_torsion_site_symmetry_3
_geom_torsion_site_symmetry_4
_geom_torsion_publ_flag
N6 Zr1 Zr2 N3 155.80(14) . . . . ?
N7 Zr1 Zr2 N3 -69.04(14) . . . . ?
N4 Zr1 Zr2 N3 33.87(12) . . . . ?
O1 Zr1 Zr2 N3 110.86(12) . . . . ?
N5 Zr1 Zr2 N3 -132.37(14) . . . . ?
N6 Zr1 Zr2 N1 30.27(14) . . . . ?
N7 Zr1 Zr2 N1 165.44(14) . . . . ?
N4 Zr1 Zr2 N1 -91.65(12) . . . . ?
O1 Zr1 Zr2 N1 -14.67(12) . . . . ?
N5 Zr1 Zr2 N1 102.10(14) . . . . ?
N3 Zr1 Zr2 N1 -125.53(13) . . . . ?
N6 Zr1 Zr2 O2 149.32(14) . . . . ?
N7 Zr1 Zr2 O2 -75.52(14) . . . . ?
N4 Zr1 Zr2 O2 27.39(12) . . . . ?
O1 Zr1 Zr2 O2 104.37(13) . . . . ?
N5 Zr1 Zr2 O2 -138.86(14) . . . . ?
N3 Zr1 Zr2 O2 -6.48(13) . . . . ?
N6 Zr1 Zr2 O1 44.94(14) . . . . ?
N7 Zr1 Zr2 O1 -179.89(14) . . . . ?
N4 Zr1 Zr2 O1 -76.98(12) . . . . ?
N5 Zr1 Zr2 O1 116.77(14) . . . . ?
N3 Zr1 Zr2 O1 -110.86(13) . . . . ?
N6 Zr1 Zr2 N8 -96.46(16) . . . . ?
N7 Zr1 Zr2 N8 38.70(15) . . . . ?
N4 Zr1 Zr2 N8 141.61(13) . . . . ?
O1 Zr1 Zr2 N8 -141.40(14) . . . . ?
N5 Zr1 Zr2 N8 -24.64(15) . . . . ?
N3 Zr1 Zr2 N8 107.74(14) . . . . ?
N6 Zr1 Zr2 N5 -71.83(15) . . . . ?
N7 Zr1 Zr2 N5 63.34(15) . . . . ?
N4 Zr1 Zr2 N5 166.25(14) . . . . ?
O1 Zr1 Zr2 N5 -116.77(14) . . . . ?
N3 Zr1 Zr2 N5 132.37(14) . . . . ?
N6 Zr1 Zr2 Zr3 -69.1(2) . . . . ?
N7 Zr1 Zr2 Zr3 66.0(2) . . . . ?
N4 Zr1 Zr2 Zr3 168.93(18) . . . . ?
O1 Zr1 Zr2 Zr3 -114.09(19) . . . . ?
N5 Zr1 Zr2 Zr3 2.7(2) . . . . ?
N3 Zr1 Zr2 Zr3 135.06(19) . . . . ?
N3 Zr2 Zr3 N9 32.05(15) . . . . ?
N1 Zr2 Zr3 N9 156.52(14) . . . . ?
O2 Zr2 Zr3 N9 44.68(14) . . . . ?
O1 Zr2 Zr3 N9 150.78(14) . . . . ?
N8 Zr2 Zr3 N9 -70.78(16) . . . . ?
N5 Zr2 Zr3 N9 -97.83(15) . . . . ?
Zr1 Zr2 Zr3 N9 -100.3(2) . . . . ?
N3 Zr2 Zr3 N10 164.92(15) . . . . ?
N1 Zr2 Zr3 N10 -70.60(15) . . . . ?
O2 Zr2 Zr3 N10 177.56(15) . . . . ?
O1 Zr2 Zr3 N10 -76.34(15) . . . . ?
N8 Zr2 Zr3 N10 62.10(17) . . . . ?
N5 Zr2 Zr3 N10 35.05(16) . . . . ?
Zr1 Zr2 Zr3 N10 32.6(2) . . . . ?
N3 Zr2 Zr3 N2 -90.02(12) . . . . ?
N1 Zr2 Zr3 N2 34.45(12) . . . . ?
O2 Zr2 Zr3 N2 -77.38(12) . . . . ?
O1 Zr2 Zr3 N2 28.71(12) . . . . ?
N8 Zr2 Zr3 N2 167.16(14) . . . . ?
N5 Zr2 Zr3 N2 140.11(13) . . . . ?
Zr1 Zr2 Zr3 N2 137.63(18) . . . . ?
N3 Zr2 Zr3 O2 -12.64(13) . . . . ?
N1 Zr2 Zr3 O2 111.84(12) . . . . ?
O1 Zr2 Zr3 O2 106.10(13) . . . . ?
N8 Zr2 Zr3 O2 -115.46(14) . . . . ?
N5 Zr2 Zr3 O2 -142.51(13) . . . . ?
Zr1 Zr2 Zr3 O2 -144.98(19) . . . . ?
N3 Zr2 Zr3 N8 102.82(15) . . . . ?
N1 Zr2 Zr3 N8 -132.71(14) . . . . ?
O2 Zr2 Zr3 N8 115.46(14) . . . . ?
O1 Zr2 Zr3 N8 -138.44(15) . . . . ?
N5 Zr2 Zr3 N8 -27.05(15) . . . . ?
Zr1 Zr2 Zr3 N8 -29.5(2) . . . . ?
N3 Zr2 Zr3 N1 -124.47(13) . . . . ?
O2 Zr2 Zr3 N1 -111.84(12) . . . . ?
O1 Zr2 Zr3 N1 -5.74(12) . . . . ?
N8 Zr2 Zr3 N1 132.71(14) . . . . ?
N5 Zr2 Zr3 N1 105.65(13) . . . . ?
Zr1 Zr2 Zr3 N1 103.18(19) . . . . ?
N3 Zr2 O1 C2 111.2(3) . . . . ?
N1 Zr2 O1 C2 -28.7(3) . . . . ?
O2 Zr2 O1 C2 38.6(3) . . . . ?
N8 Zr2 O1 C2 -106.0(3) . . . . ?
N5 Zr2 O1 C2 -155.8(3) . . . . ?
Zr3 Zr2 O1 C2 -24.1(3) . . . . ?
Zr1 Zr2 O1 C2 162.8(3) . . . . ?
N3 Zr2 O1 Zr1 -51.63(9) . . . . ?
N1 Zr2 O1 Zr1 168.46(10) . . . . ?
O2 Zr2 O1 Zr1 -124.27(10) . . . . ?
N8 Zr2 O1 Zr1 91.2(2) . . . . ?
N5 Zr2 O1 Zr1 41.39(9) . . . . ?
Zr3 Zr2 O1 Zr1 173.05(2) . . . . ?
N6 Zr1 O1 C2 53.8(3) . . . . ?
N7 Zr1 O1 C2 -160.5(4) . . . . ?
N4 Zr1 O1 C2 -51.1(3) . . . . ?
N5 Zr1 O1 C2 159.0(3) . . . . ?
N3 Zr1 O1 C2 -119.4(3) . . . . ?
Zr2 Zr1 O1 C2 -160.8(3) . . . . ?
N6 Zr1 O1 Zr2 -145.38(10) . . . . ?
N7 Zr1 O1 Zr2 0.4(5) . . . . ?
N4 Zr1 O1 Zr2 109.70(10) . . . . ?
N5 Zr1 O1 Zr2 -40.13(9) . . . . ?
N3 Zr1 O1 Zr2 41.45(8) . . . . ?
N3 Zr2 O2 C27 -26.2(3) . . . . ?
N1 Zr2 O2 C27 114.0(3) . . . . ?
O1 Zr2 O2 C27 42.6(3) . . . . ?
N8 Zr2 O2 C27 -154.2(3) . . . . ?
N5 Zr2 O2 C27 -106.9(3) . . . . ?
Zr3 Zr2 O2 C27 163.7(3) . . . . ?
Zr1 Zr2 O2 C27 -20.9(3) . . . . ?
N3 Zr2 O2 Zr3 170.13(10) . . . . ?
N1 Zr2 O2 Zr3 -49.73(9) . . . . ?
O1 Zr2 O2 Zr3 -121.09(10) . . . . ?
N8 Zr2 O2 Zr3 42.13(10) . . . . ?
N5 Zr2 O2 Zr3 89.4(2) . . . . ?
Zr1 Zr2 O2 Zr3 175.44(2) . . . . ?
N9 Zr3 O2 C27 52.5(3) . . . . ?
N10 Zr3 O2 C27 -171.9(5) . . . . ?
N2 Zr3 O2 C27 -51.6(3) . . . . ?
N8 Zr3 O2 C27 156.3(3) . . . . ?
N1 Zr3 O2 C27 -121.9(3) . . . . ?
Zr2 Zr3 O2 C27 -163.0(3) . . . . ?
N9 Zr3 O2 Zr2 -144.51(11) . . . . ?
N10 Zr3 O2 Zr2 -8.9(5) . . . . ?
N2 Zr3 O2 Zr2 111.42(10) . . . . ?
N8 Zr3 O2 Zr2 -40.64(9) . . . . ?
N1 Zr3 O2 Zr2 41.14(8) . . . . ?
N3 Zr2 N1 C12 -125.0(2) . . . . ?
O2 Zr2 N1 C12 165.9(2) . . . . ?
O1 Zr2 N1 C12 -58.5(2) . . . . ?
N8 Zr2 N1 C12 94.0(2) . . . . ?
N5 Zr2 N1 C12 7.4(2) . . . . ?
Zr3 Zr2 N1 C12 125.3(2) . . . . ?
Zr1 Zr2 N1 C12 -48.5(2) . . . . ?
N3 Zr2 N1 C21 11.9(3) . . . . ?
O2 Zr2 N1 C21 -57.2(2) . . . . ?
O1 Zr2 N1 C21 78.4(2) . . . . ?
N8 Zr2 N1 C21 -129.1(3) . . . . ?
N5 Zr2 N1 C21 144.3(2) . . . . ?
Zr3 Zr2 N1 C21 -97.8(3) . . . . ?
Zr1 Zr2 N1 C21 88.3(2) . . . . ?
N3 Zr2 N1 Zr3 109.75(14) . . . . ?
O2 Zr2 N1 Zr3 40.64(7) . . . . ?
O1 Zr2 N1 Zr3 176.23(8) . . . . ?
N8 Zr2 N1 Zr3 -31.29(9) . . . . ?
N5 Zr2 N1 Zr3 -117.91(10) . . . . ?
Zr1 Zr2 N1 Zr3 -173.826(18) . . . . ?
N9 Zr3 N1 C12 -168.2(3) . . . . ?
N10 Zr3 N1 C12 16.0(3) . . . . ?
N2 Zr3 N1 C12 102.8(2) . . . . ?
O2 Zr3 N1 C12 -153.7(3) . . . . ?
N8 Zr3 N1 C12 -80.2(2) . . . . ?
Zr2 Zr3 N1 C12 -111.1(3) . . . . ?
N9 Zr3 N1 C21 66.9(3) . . . . ?
N10 Zr3 N1 C21 -108.9(2) . . . . ?
N2 Zr3 N1 C21 -22.05(18) . . . . ?
O2 Zr3 N1 C21 81.46(18) . . . . ?
N8 Zr3 N1 C21 155.0(2) . . . . ?
Zr2 Zr3 N1 C21 124.1(2) . . . . ?
N9 Zr3 N1 Zr2 -57.2(3) . . . . ?
N10 Zr3 N1 Zr2 127.06(12) . . . . ?
N2 Zr3 N1 Zr2 -146.12(11) . . . . ?
O2 Zr3 N1 Zr2 -42.61(8) . . . . ?
N8 Zr3 N1 Zr2 30.90(9) . . . . ?
N9 Zr3 N2 C22 -159.0(2) . . . . ?
N10 Zr3 N2 C22 103.0(2) . . . . ?
O2 Zr3 N2 C22 -65.7(2) . . . . ?
N8 Zr3 N2 C22 -8.2(4) . . . . ?
N1 Zr3 N2 C22 -2.7(2) . . . . ?
Zr2 Zr3 N2 C22 -25.0(2) . . . . ?
N9 Zr3 N2 C25 56.2(3) . . . . ?
N10 Zr3 N2 C25 -41.8(3) . . . . ?
O2 Zr3 N2 C25 149.5(3) . . . . ?
N8 Zr3 N2 C25 -153.1(3) . . . . ?
N1 Zr3 N2 C25 -147.5(3) . . . . ?
Zr2 Zr3 N2 C25 -169.8(3) . . . . ?
N1 Zr2 N3 C37 -125.3(2) . . . . ?
O2 Zr2 N3 C37 -59.9(2) . . . . ?
O1 Zr2 N3 C37 164.9(2) . . . . ?
N8 Zr2 N3 C37 5.1(3) . . . . ?
N5 Zr2 N3 C37 92.7(2) . . . . ?
Zr3 Zr2 N3 C37 -51.3(2) . . . . ?
Zr1 Zr2 N3 C37 124.1(2) . . . . ?
N1 Zr2 N3 C46 11.6(3) . . . . ?
O2 Zr2 N3 C46 77.0(2) . . . . ?
O1 Zr2 N3 C46 -58.2(2) . . . . ?
N8 Zr2 N3 C46 142.1(2) . . . . ?
N5 Zr2 N3 C46 -130.3(3) . . . . ?
Zr3 Zr2 N3 C46 85.6(3) . . . . ?
Zr1 Zr2 N3 C46 -98.9(3) . . . . ?
N1 Zr2 N3 Zr1 110.54(13) . . . . ?
O2 Zr2 N3 Zr1 175.92(8) . . . . ?
O1 Zr2 N3 Zr1 40.73(7) . . . . ?
N8 Zr2 N3 Zr1 -119.00(11) . . . . ?
N5 Zr2 N3 Zr1 -31.44(9) . . . . ?
Zr3 Zr2 N3 Zr1 -175.490(19) . . . . ?
N6 Zr1 N3 C37 -171.5(3) . . . . ?
N7 Zr1 N3 C37 17.9(3) . . . . ?
N4 Zr1 N3 C37 104.8(2) . . . . ?
O1 Zr1 N3 C37 -153.0(3) . . . . ?
N5 Zr1 N3 C37 -78.4(2) . . . . ?
Zr2 Zr1 N3 C37 -109.8(2) . . . . ?
N6 Zr1 N3 C46 61.1(3) . . . . ?
N7 Zr1 N3 C46 -109.5(2) . . . . ?
N4 Zr1 N3 C46 -22.63(19) . . . . ?
O1 Zr1 N3 C46 79.6(2) . . . . ?
N5 Zr1 N3 C46 154.2(2) . . . . ?
Zr2 Zr1 N3 C46 122.8(2) . . . . ?
N6 Zr1 N3 Zr2 -61.8(3) . . . . ?
N7 Zr1 N3 Zr2 127.62(11) . . . . ?
N4 Zr1 N3 Zr2 -145.48(12) . . . . ?
O1 Zr1 N3 Zr2 -43.26(8) . . . . ?
N5 Zr1 N3 Zr2 31.31(9) . . . . ?
N6 Zr1 N4 C47 -155.2(3) . . . . ?
N7 Zr1 N4 C47 106.8(3) . . . . ?
O1 Zr1 N4 C47 -60.4(3) . . . . ?
N5 Zr1 N4 C47 -3.2(4) . . . . ?
N3 Zr1 N4 C47 2.3(2) . . . . ?
Zr2 Zr1 N4 C47 -19.9(3) . . . . ?
N6 Zr1 N4 C50 44.8(3) . . . . ?
N7 Zr1 N4 C50 -53.2(3) . . . . ?
O1 Zr1 N4 C50 139.5(3) . . . . ?
N5 Zr1 N4 C50 -163.3(3) . . . . ?
N3 Zr1 N4 C50 -157.7(3) . . . . ?
Zr2 Zr1 N4 C50 -179.9(3) . . . . ?
N3 Zr2 N5 C51 147.0(2) . . . . ?
N1 Zr2 N5 C51 -2.6(3) . . . . ?
O2 Zr2 N5 C51 -132.9(2) . . . . ?
O1 Zr2 N5 C51 70.2(2) . . . . ?
N8 Zr2 N5 C51 -88.6(3) . . . . ?
Zr3 Zr2 N5 C51 -69.9(3) . . . . ?
Zr1 Zr2 N5 C51 109.8(3) . . . . ?
N3 Zr2 N5 C52 -81.9(3) . . . . ?
N1 Zr2 N5 C52 128.5(3) . . . . ?
O2 Zr2 N5 C52 -1.8(4) . . . . ?
O1 Zr2 N5 C52 -158.7(3) . . . . ?
N8 Zr2 N5 C52 42.5(3) . . . . ?
Zr3 Zr2 N5 C52 61.2(3) . . . . ?
Zr1 Zr2 N5 C52 -119.1(3) . . . . ?
N3 Zr2 N5 Zr1 37.18(11) . . . . ?
N1 Zr2 N5 Zr1 -112.41(11) . . . . ?
O2 Zr2 N5 Zr1 117.31(17) . . . . ?
O1 Zr2 N5 Zr1 -39.61(9) . . . . ?
N8 Zr2 N5 Zr1 161.57(11) . . . . ?
Zr3 Zr2 N5 Zr1 -179.70(2) . . . . ?
N6 Zr1 N5 C51 9.4(2) . . . . ?
N7 Zr1 N5 C51 109.9(2) . . . . ?
N4 Zr1 N5 C51 -142.4(2) . . . . ?
O1 Zr1 N5 C51 -78.9(2) . . . . ?
N3 Zr1 N5 C51 -147.8(2) . . . . ?
Zr2 Zr1 N5 C51 -118.3(2) . . . . ?
N6 Zr1 N5 C52 -107.3(2) . . . . ?
N7 Zr1 N5 C52 -6.8(3) . . . . ?
N4 Zr1 N5 C52 100.9(3) . . . . ?
O1 Zr1 N5 C52 164.4(3) . . . . ?
N3 Zr1 N5 C52 95.5(2) . . . . ?
Zr2 Zr1 N5 C52 125.1(3) . . . . ?
N6 Zr1 N5 Zr2 127.65(12) . . . . ?
N7 Zr1 N5 Zr2 -131.81(11) . . . . ?
N4 Zr1 N5 Zr2 -24.1(2) . . . . ?
O1 Zr1 N5 Zr2 39.33(9) . . . . ?
N3 Zr1 N5 Zr2 -29.57(9) . . . . ?
N7 Zr1 N6 C53 -166.4(3) . . . . ?
N4 Zr1 N6 C53 100.0(3) . . . . ?
O1 Zr1 N6 C53 5.9(3) . . . . ?
N5 Zr1 N6 C53 -64.1(3) . . . . ?
N3 Zr1 N6 C53 22.8(5) . . . . ?
Zr2 Zr1 N6 C53 -22.2(4) . . . . ?
N7 Zr1 N6 C54 13.0(3) . . . . ?
N4 Zr1 N6 C54 -80.6(3) . . . . ?
O1 Zr1 N6 C54 -174.7(3) . . . . ?
N5 Zr1 N6 C54 115.3(3) . . . . ?
N3 Zr1 N6 C54 -157.9(3) . . . . ?
Zr2 Zr1 N6 C54 157.2(2) . . . . ?
N6 Zr1 N7 C55 49.6(3) . . . . ?
N4 Zr1 N7 C55 154.6(3) . . . . ?
O1 Zr1 N7 C55 -95.9(5) . . . . ?
N5 Zr1 N7 C55 -57.7(3) . . . . ?
N3 Zr1 N7 C55 -134.0(3) . . . . ?
Zr2 Zr1 N7 C55 -95.6(3) . . . . ?
N6 Zr1 N7 C56 -127.3(3) . . . . ?
N4 Zr1 N7 C56 -22.3(3) . . . . ?
O1 Zr1 N7 C56 87.2(5) . . . . ?
N5 Zr1 N7 C56 125.4(3) . . . . ?
N3 Zr1 N7 C56 49.2(3) . . . . ?
Zr2 Zr1 N7 C56 87.5(3) . . . . ?
N3 Zr2 N8 C58 128.0(3) . . . . ?
N1 Zr2 N8 C58 -83.4(3) . . . . ?
O2 Zr2 N8 C58 -159.7(3) . . . . ?
O1 Zr2 N8 C58 -6.5(4) . . . . ?
N5 Zr2 N8 C58 40.3(3) . . . . ?
Zr3 Zr2 N8 C58 -119.4(3) . . . . ?
Zr1 Zr2 N8 C58 57.4(3) . . . . ?
N3 Zr2 N8 C57 -2.0(3) . . . . ?
N1 Zr2 N8 C57 146.6(3) . . . . ?
O2 Zr2 N8 C57 70.3(2) . . . . ?
O1 Zr2 N8 C57 -136.4(2) . . . . ?
N5 Zr2 N8 C57 -89.7(2) . . . . ?
Zr3 Zr2 N8 C57 110.6(3) . . . . ?
Zr1 Zr2 N8 C57 -72.6(3) . . . . ?
N3 Zr2 N8 Zr3 -112.61(12) . . . . ?
N1 Zr2 N8 Zr3 35.96(11) . . . . ?
O2 Zr2 N8 Zr3 -40.35(9) . . . . ?
O1 Zr2 N8 Zr3 112.92(18) . . . . ?
N5 Zr2 N8 Zr3 159.64(11) . . . . ?
Zr1 Zr2 N8 Zr3 176.76(2) . . . . ?
N9 Zr3 N8 C58 -106.3(3) . . . . ?
N10 Zr3 N8 C58 -6.0(3) . . . . ?
N2 Zr3 N8 C58 103.0(3) . . . . ?
O2 Zr3 N8 C58 167.1(3) . . . . ?
N1 Zr3 N8 C58 97.4(3) . . . . ?
Zr2 Zr3 N8 C58 127.0(3) . . . . ?
N9 Zr3 N8 C57 9.3(2) . . . . ?
N10 Zr3 N8 C57 109.6(2) . . . . ?
N2 Zr3 N8 C57 -141.5(2) . . . . ?
O2 Zr3 N8 C57 -77.4(2) . . . . ?
N1 Zr3 N8 C57 -147.0(2) . . . . ?
Zr2 Zr3 N8 C57 -117.4(2) . . . . ?
N9 Zr3 N8 Zr2 126.72(12) . . . . ?
N10 Zr3 N8 Zr2 -132.99(13) . . . . ?
N2 Zr3 N8 Zr2 -24.0(2) . . . . ?
O2 Zr3 N8 Zr2 40.08(9) . . . . ?
N1 Zr3 N8 Zr2 -29.56(9) . . . . ?
N10 Zr3 N9 C59 -157.5(3) . . . . ?
N2 Zr3 N9 C59 109.4(3) . . . . ?
O2 Zr3 N9 C59 13.3(3) . . . . ?
N8 Zr3 N9 C59 -55.4(4) . . . . ?
N1 Zr3 N9 C59 26.6(5) . . . . ?
Zr2 Zr3 N9 C59 -14.6(4) . . . . ?
N10 Zr3 N9 C60 21.3(3) . . . . ?
N2 Zr3 N9 C60 -71.8(3) . . . . ?
O2 Zr3 N9 C60 -167.9(3) . . . . ?
N8 Zr3 N9 C60 123.4(3) . . . . ?
N1 Zr3 N9 C60 -154.6(3) . . . . ?
Zr2 Zr3 N9 C60 164.2(3) . . . . ?
N9 Zr3 N10 C61 47.3(4) . . . . ?
N2 Zr3 N10 C61 151.4(4) . . . . ?
O2 Zr3 N10 C61 -87.9(6) . . . . ?
N8 Zr3 N10 C61 -58.0(4) . . . . ?
N1 Zr3 N10 C61 -134.4(3) . . . . ?
Zr2 Zr3 N10 C61 -95.1(3) . . . . ?
N9 Zr3 N10 C62 -130.1(3) . . . . ?
N2 Zr3 N10 C62 -26.0(3) . . . . ?
O2 Zr3 N10 C62 94.7(6) . . . . ?
N8 Zr3 N10 C62 124.6(3) . . . . ?
N1 Zr3 N10 C62 48.2(4) . . . . ?
Zr2 Zr3 N10 C62 87.5(3) . . . . ?
C6 C1 C2 O1 -170.0(3) . . . . ?
C11 C1 C2 O1 5.6(5) . . . . ?
C6 C1 C2 C3 9.8(5) . . . . ?
C11 C1 C2 C3 -174.7(3) . . . . ?
Zr2 O1 C2 C1 63.8(4) . . . . ?
Zr1 O1 C2 C1 -140.5(3) . . . . ?
Zr2 O1 C2 C3 -116.0(3) . . . . ?
Zr1 O1 C2 C3 39.7(4) . . . . ?
C1 C2 C3 C4 -7.5(5) . . . . ?
O1 C2 C3 C4 172.3(3) . . . . ?
C2 C3 C4 C5 -0.7(6) . . . . ?
C3 C4 C5 C10 -171.5(4) . . . . ?
C3 C4 C5 C6 6.0(6) . . . . ?
C4 C5 C6 C7 -176.9(3) . . . . ?
C10 C5 C6 C7 0.7(5) . . . . ?
C4 C5 C6 C1 -3.5(5) . . . . ?
C10 C5 C6 C1 174.1(3) . . . . ?
C2 C1 C6 C7 168.8(4) . . . . ?
C11 C1 C6 C7 -6.8(5) . . . . ?
C2 C1 C6 C5 -4.3(5) . . . . ?
C11 C1 C6 C5 -179.8(3) . . . . ?
C5 C6 C7 C8 1.9(6) . . . . ?
C1 C6 C7 C8 -171.3(4) . . . . ?
C6 C7 C8 C9 -2.8(7) . . . . ?
C7 C8 C9 C10 1.1(7) . . . . ?
C8 C9 C10 C5 1.5(7) . . . . ?
C4 C5 C10 C9 175.1(4) . . . . ?
C6 C5 C10 C9 -2.4(6) . . . . ?
C2 C1 C11 C12 -66.0(5) . . . . ?
C6 C1 C11 C12 109.5(4) . . . . ?
C2 C1 C11 C16 113.3(4) . . . . ?
C6 C1 C11 C16 -71.2(4) . . . . ?
C16 C11 C12 C13 1.9(5) . . . . ?
C1 C11 C12 C13 -178.9(3) . . . . ?
C16 C11 C12 N1 -176.4(3) . . . . ?
C1 C11 C12 N1 2.9(5) . . . . ?
C21 N1 C12 C11 -58.6(4) . . . . ?
Zr2 N1 C12 C11 83.6(3) . . . . ?
Zr3 N1 C12 C11 -177.0(2) . . . . ?
C21 N1 C12 C13 123.1(3) . . . . ?
Zr2 N1 C12 C13 -94.7(3) . . . . ?
Zr3 N1 C12 C13 4.8(4) . . . . ?
C11 C12 C13 C14 -2.3(6) . . . . ?
N1 C12 C13 C14 176.1(3) . . . . ?
C12 C13 C14 C15 1.8(6) . . . . ?
C13 C14 C15 C20 178.0(4) . . . . ?
C13 C14 C15 C16 -1.0(6) . . . . ?
C14 C15 C16 C17 -179.3(3) . . . . ?
C20 C15 C16 C17 1.7(5) . . . . ?
C14 C15 C16 C11 0.6(5) . . . . ?
C20 C15 C16 C11 -178.4(3) . . . . ?
C12 C11 C16 C17 178.8(3) . . . . ?
C1 C11 C16 C17 -0.5(5) . . . . ?
C12 C11 C16 C15 -1.1(5) . . . . ?
C1 C11 C16 C15 179.7(3) . . . . ?
C15 C16 C17 C18 -1.0(5) . . . . ?
C11 C16 C17 C18 179.1(3) . . . . ?
C16 C17 C18 C19 -0.3(6) . . . . ?
C17 C18 C19 C20 0.8(6) . . . . ?
C18 C19 C20 C15 -0.1(6) . . . . ?
C14 C15 C20 C19 179.8(4) . . . . ?
C16 C15 C20 C19 -1.2(6) . . . . ?
C12 N1 C21 C22 -90.0(3) . . . . ?
Zr2 N1 C21 C22 134.5(2) . . . . ?
Zr3 N1 C21 C22 42.8(3) . . . . ?
C25 N2 C22 C23 1.3(4) . . . . ?
Zr3 N2 C22 C23 -151.5(2) . . . . ?
C25 N2 C22 C21 -176.5(3) . . . . ?
Zr3 N2 C22 C21 30.6(4) . . . . ?
N1 C21 C22 C23 127.8(4) . . . . ?
N1 C21 C22 N2 -54.9(4) . . . . ?
N2 C22 C23 C24 -1.2(4) . . . . ?
C21 C22 C23 C24 176.2(3) . . . . ?
C22 C23 C24 C25 0.6(4) . . . . ?
C23 C24 C25 N2 0.2(4) . . . . ?
C22 N2 C25 C24 -0.9(4) . . . . ?
Zr3 N2 C25 C24 146.9(3) . . . . ?
Zr2 O2 C27 C26 60.4(4) . . . . ?
Zr3 O2 C27 C26 -141.8(3) . . . . ?
Zr2 O2 C27 C28 -120.7(3) . . . . ?
Zr3 O2 C27 C28 37.0(4) . . . . ?
C31 C26 C27 O2 -174.3(3) . . . . ?
C36 C26 C27 O2 6.5(5) . . . . ?
C31 C26 C27 C28 6.9(5) . . . . ?
C36 C26 C27 C28 -172.3(3) . . . . ?
O2 C27 C28 C29 177.1(3) . . . . ?
C26 C27 C28 C29 -4.0(5) . . . . ?
C27 C28 C29 C30 -0.2(5) . . . . ?
C28 C29 C30 C35 -177.8(4) . . . . ?
C28 C29 C30 C31 1.3(5) . . . . ?
C35 C30 C31 C32 1.6(5) . . . . ?
C29 C30 C31 C32 -177.5(3) . . . . ?
C35 C30 C31 C26 -179.2(3) . . . . ?
C29 C30 C31 C26 1.7(5) . . . . ?
C27 C26 C31 C32 173.4(3) . . . . ?
C36 C26 C31 C32 -7.4(5) . . . . ?
C27 C26 C31 C30 -5.8(5) . . . . ?
C36 C26 C31 C30 173.5(3) . . . . ?
C30 C31 C32 C33 -2.0(5) . . . . ?
C26 C31 C32 C33 178.9(3) . . . . ?
C31 C32 C33 C34 0.6(6) . . . . ?
C32 C33 C34 C35 1.3(6) . . . . ?
C33 C34 C35 C30 -1.6(6) . . . . ?
C31 C30 C35 C34 0.2(6) . . . . ?
C29 C30 C35 C34 179.2(4) . . . . ?
C27 C26 C36 C37 -65.3(5) . . . . ?
C31 C26 C36 C37 115.5(4) . . . . ?
C27 C26 C36 C41 113.7(4) . . . . ?
C31 C26 C36 C41 -65.6(4) . . . . ?
C41 C36 C37 C38 1.2(5) . . . . ?
C26 C36 C37 C38 -179.8(3) . . . . ?
C41 C36 C37 N3 -175.8(3) . . . . ?
C26 C36 C37 N3 3.2(5) . . . . ?
C46 N3 C37 C36 -58.6(4) . . . . ?
Zr2 N3 C37 C36 82.9(3) . . . . ?
Zr1 N3 C37 C36 180.0(2) . . . . ?
C46 N3 C37 C38 124.4(3) . . . . ?
Zr2 N3 C37 C38 -94.2(3) . . . . ?
Zr1 N3 C37 C38 2.9(4) . . . . ?
C36 C37 C38 C39 -1.2(5) . . . . ?
N3 C37 C38 C39 175.9(3) . . . . ?
C37 C38 C39 C40 -0.5(5) . . . . ?
C38 C39 C40 C45 -179.0(3) . . . . ?
C38 C39 C40 C41 2.0(5) . . . . ?
C39 C40 C41 C42 178.9(3) . . . . ?
C45 C40 C41 C42 -0.1(5) . . . . ?
C39 C40 C41 C36 -1.9(5) . . . . ?
C45 C40 C41 C36 179.1(3) . . . . ?
C37 C36 C41 C40 0.3(5) . . . . ?
C26 C36 C41 C40 -178.7(3) . . . . ?
C37 C36 C41 C42 179.4(3) . . . . ?
C26 C36 C41 C42 0.4(5) . . . . ?
C40 C41 C42 C43 -0.7(5) . . . . ?
C36 C41 C42 C43 -179.8(3) . . . . ?
C41 C42 C43 C44 0.6(5) . . . . ?
C42 C43 C44 C45 0.3(5) . . . . ?
C43 C44 C45 C40 -1.0(5) . . . . ?
C39 C40 C45 C44 -178.1(3) . . . . ?
C41 C40 C45 C44 0.9(5) . . . . ?
C37 N3 C46 C47 -95.0(3) . . . . ?
Zr2 N3 C46 C47 129.7(3) . . . . ?
Zr1 N3 C46 C47 39.0(3) . . . . ?
C50 N4 C47 C48 0.2(4) . . . . ?
Zr1 N4 C47 C48 -163.8(2) . . . . ?
C50 N4 C47 C46 -175.1(3) . . . . ?
Zr1 N4 C47 C46 20.9(4) . . . . ?
N3 C46 C47 C48 140.9(4) . . . . ?
N3 C46 C47 N4 -45.1(4) . . . . ?
N4 C47 C48 C49 -0.5(4) . . . . ?
C46 C47 C48 C49 174.0(4) . . . . ?
C47 C48 C49 C50 0.6(5) . . . . ?
C48 C49 C50 N4 -0.5(5) . . . . ?
C47 N4 C50 C49 0.2(4) . . . . ?
Zr1 N4 C50 C49 162.6(3) . . . . ?
C69 C64 C65 C66 0.0(6) . . . . ?
C63 C64 C65 C66 -178.8(4) . . . . ?
C64 C65 C66 C67 0.7(7) . . . . ?
C65 C66 C67 C68 -1.3(7) . . . . ?
C66 C67 C68 C69 1.2(7) . . . . ?
C67 C68 C69 C64 -0.5(7) . . . . ?
C65 C64 C69 C68 -0.1(6) . . . . ?
C63 C64 C69 C68 178.7(4) . . . . ?
C76 C71 C72 C73 -1.1(6) . . . . ?
C70 C71 C72 C73 178.9(4) . . . . ?
C71 C72 C73 C74 0.4(6) . . . . ?
C72 C73 C74 C75 0.7(7) . . . . ?
C73 C74 C75 C76 -0.9(7) . . . . ?
C74 C75 C76 C71 0.1(7) . . . . ?
C72 C71 C76 C75 0.9(7) . . . . ?
C70 C71 C76 C75 -179.1(4) . . . . ?
